data_1574983
loop_
_publ_author_name
'Ghosh, Moushakhi'
'Gaurav, Kumar'
'Panwaria, Prakash'
'Panday, Rishukumar'
'Tothadi, Srinu'
'Khan, Shabana'

_publ_section_title
;
 Driving diverse bond functionalisation with <i>N</i>-heterocyclic
 silylene-coinage metal-aryl complexes.
;
_journal_issue 32
_journal_name_full 'Chemical science'
_journal_page_first 14518
_journal_page_last 14533
_journal_paper_doi 10.1039/d5sc00879d
_journal_volume 16
_journal_year 2025
_chemical_formula_moiety 'C36 H64 Ag N3 Si3'
_chemical_formula_sum 'C36 H64 Ag N3 Si3'
_chemical_formula_weight 731.04
_space_group_crystal_system monoclinic
_space_group_IT_number 14
_space_group_name_Hall '-P 2ybc'
_space_group_name_H-M_alt 'P 1 21/c 1'
_atom_sites_solution_hydrogens geom
_audit_creation_date 2025-01-16
_audit_creation_method
;
Olex2 1.3
(compiled 2020.11.12 svn.r5f609507 for OlexSys, GUI svn.r6408)
;
_audit_update_record
;
2025-01-23 deposited with the CCDC.	2025-06-30 downloaded from the CCDC.
;
_cell_angle_alpha 90
_cell_angle_beta 97.745(7)
_cell_angle_gamma 90
_cell_formula_units_Z 4
_cell_length_a 9.365(5)
_cell_length_b 20.278(11)
_cell_length_c 21.736(12)
_cell_measurement_reflns_used 9916
_cell_measurement_temperature 100
_cell_measurement_theta_max 25.71
_cell_measurement_theta_min 2.41
_cell_volume 4090(4)
_computing_molecular_graphics 'Olex2 1.3 (Dolomanov et al., 2009)'
_computing_publication_material 'Olex2 1.3 (Dolomanov et al., 2009)'
_computing_structure_refinement 'ShelXL (Sheldrick, 2015)'
_computing_structure_solution 'SHELXT 2014/5 (Sheldrick, 2014)'
_diffrn_ambient_temperature 100
_diffrn_measured_fraction_theta_full 1.000
_diffrn_measured_fraction_theta_max 0.989
_diffrn_measurement_device_type 'Bruker APEX-II CCD'
_diffrn_measurement_method '\f and \w scans'
_diffrn_radiation_type MoK\a
_diffrn_radiation_wavelength 0.71073
_diffrn_reflns_av_R_equivalents 0.0905
_diffrn_reflns_av_unetI/netI 0.0449
_diffrn_reflns_Laue_measured_fraction_full 1.000
_diffrn_reflns_Laue_measured_fraction_max 0.989
_diffrn_reflns_limit_h_max 12
_diffrn_reflns_limit_h_min -12
_diffrn_reflns_limit_k_max 27
_diffrn_reflns_limit_k_min -27
_diffrn_reflns_limit_l_max 29
_diffrn_reflns_limit_l_min -29
_diffrn_reflns_number 105327
_diffrn_reflns_point_group_measured_fraction_full 1.000
_diffrn_reflns_point_group_measured_fraction_max 0.989
_diffrn_reflns_theta_full 25.242
_diffrn_reflns_theta_max 28.721
_diffrn_reflns_theta_min 1.891
_diffrn_standards_number 0
_exptl_absorpt_coefficient_mu 0.607
_exptl_absorpt_correction_T_max 0.7457
_exptl_absorpt_correction_T_min 0.4833
_exptl_absorpt_correction_type multi-scan
_exptl_absorpt_process_details
'SADABS-2016/2 (Bruker,2016/2) was used for absorption correction. wR2(int) was 0.1483 before and 0.0716 after correction. The Ratio of minimum to maximum transmission is 0.6481. The \l/2 correction factor is Not present.'
_exptl_crystal_colour colourless
_exptl_crystal_colour_primary colourless
_exptl_crystal_density_diffrn 1.187
_exptl_crystal_description block
_exptl_crystal_F_000 1560
_exptl_crystal_size_max 0.14
_exptl_crystal_size_mid 0.09
_exptl_crystal_size_min 0.05
_refine_diff_density_max 0.455
_refine_diff_density_min -0.773
_refine_diff_density_rms 0.073
_refine_ls_extinction_method none
_refine_ls_goodness_of_fit_ref 1.066
_refine_ls_hydrogen_treatment constr
_refine_ls_matrix_type full
_refine_ls_number_parameters 428
_refine_ls_number_reflns 10482
_refine_ls_number_restraints 0
_refine_ls_restrained_S_all 1.066
_refine_ls_R_factor_all 0.0547
_refine_ls_R_factor_gt 0.0390
_refine_ls_shift/su_max 0.002
_refine_ls_shift/su_mean 0.000
_refine_ls_structure_factor_coef Fsqd
_refine_ls_weighting_details 'w=1/[\s^2^(Fo^2^)+(0.0272P)^2^+3.7501P] where P=(Fo^2^+2Fc^2^)/3'
_refine_ls_weighting_scheme calc
_refine_ls_wR_factor_gt 0.0834
_refine_ls_wR_factor_ref 0.0899
_reflns_Friedel_coverage 0.000
_reflns_number_gt 8538
_reflns_number_total 10482
_reflns_threshold_expression 'I > 2\s(I)'
_cod_data_source_file d5sc00879d2.cif
_cod_data_source_block a1_a_CCDC7
_cod_depositor_comments 'Adding full bibliography for 1574965--1574988.cif.'
_cod_database_code 1574983
_shelx_shelxl_version_number 2018/3
_shelx_space_group_comment
;
The symmetry employed for this shelxl refinement is uniquely defined
by the following loop, which should always be used as a source of
symmetry information in preference to the above space-group names.
They are only intended as comments.
;
_shelx_estimated_absorpt_t_max 0.970
_shelx_estimated_absorpt_t_min 0.920
_olex2_refinement_description
;
1. Others
 Sof(H7B)=Sof(C1AA)=Sof(H1AA)=Sof(H1AB)=Sof(H1AC)=1-FVAR(1)
 Sof(H7A)=Sof(C0AA)=Sof(H0AA)=Sof(H0AB)=Sof(H0AC)=FVAR(1)
 Sof(C2AA)=Sof(H2AA)=Sof(H2AB)=Sof(H2AC)=1-FVAR(2)
 Sof(C3AA)=Sof(H3AA)=Sof(H3AB)=Sof(H3AC)=FVAR(2)
2.a Ternary CH refined with riding coordinates:
 C13(H13), C7(H7A), C7(H7B), C10(H10)
2.b Aromatic/amide H refined with riding coordinates:
 C18(H18), C5(H5), C22(H22), C3(H3), C21(H21), C19(H19), C20(H20)
2.c Idealised Me refined as rotating group:
 C25(H25A,H25B,H25C), C29(H29A,H29B,H29C), C34(H34A,H34B,H34C), C28(H28A,H28B,
 H28C), C36(H36A,H36B,H36C), C35(H35A,H35B,H35C), C15(H15A,H15B,H15C), C14(H14A,
 H14B,H14C), C32(H32A,H32B,H32C), C12(H12A,H12B,H12C), C24(H24A,H24B,H24C),
 C33(H33A,H33B,H33C), C30(H30A,H30B,H30C), C26(H26A,H26B,H26C), C31(H31A,H31B,
 H31C), C11(H11A,H11B,H11C), C0AA(H0AA,H0AB,H0AC), C1AA(H1AA,H1AB,H1AC),
 C2AA(H2AA,H2AB,H2AC), C3AA(H3AA,H3AB,H3AC)
;
_olex2_submission_special_instructions 'No special instructions were received'

loop_
_space_group_symop_operation_xyz
'x, y, z'
'-x, y+1/2, -z+1/2'
'-x, -y, -z'
'x, -y-1/2, z-1/2'

loop_
_atom_site_label
_atom_site_type_symbol
_atom_site_fract_x
_atom_site_fract_y
_atom_site_fract_z
_atom_site_U_iso_or_equiv
_atom_site_adp_type
_atom_site_occupancy
_atom_site_site_symmetry_order
_atom_site_calc_flag
_atom_site_refinement_flags_posn
_atom_site_refinement_flags_adp
_atom_site_refinement_flags_occupancy
_atom_site_disorder_assembly
_atom_site_disorder_group
Ag1 Ag 0.44153(2) 0.29401(2) 0.38851(2) 0.02159(5) Uani 1 1 d . . . . .
Si1 Si 0.62614(7) 0.21269(3) 0.41426(3) 0.01720(12) Uani 1 1 d . . . . .
Si3 Si 0.71315(8) 0.26437(4) 0.53878(3) 0.02567(15) Uani 1 1 d . . . . .
Si2 Si 0.87009(8) 0.14119(4) 0.50121(3) 0.03073(17) Uani 1 1 d . . . . .
N3 N 0.7167(2) 0.19369(9) 0.34625(8) 0.0178(4) Uani 1 1 d . . . . .
N1 N 0.7434(2) 0.20448(10) 0.48265(8) 0.0213(4) Uani 1 1 d . . . . .
N2 N 0.5577(2) 0.13307(9) 0.38018(8) 0.0195(4) Uani 1 1 d . . . . .
C17 C 0.5909(2) 0.11445(11) 0.26746(10) 0.0200(4) Uani 1 1 d . . . . .
C1 C 0.2685(2) 0.35878(11) 0.35439(11) 0.0212(5) Uani 1 1 d . . . . .
C16 C 0.6236(2) 0.14475(11) 0.32998(10) 0.0180(4) Uani 1 1 d . . . . .
C6 C 0.1933(2) 0.39533(11) 0.39468(10) 0.0207(5) Uani 1 1 d . . . . .
C27 C 0.8119(3) 0.23139(12) 0.30997(11) 0.0229(5) Uani 1 1 d . . . . .
C18 C 0.4816(3) 0.14113(12) 0.22510(11) 0.0250(5) Uani 1 1 d . . . . .
H18 H 0.427372 0.177638 0.236597 0.030 Uiso 1 1 calc R . . . .
C2 C 0.2224(2) 0.36547(11) 0.29027(11) 0.0216(5) Uani 1 1 d . . . . .
C5 C 0.0784(3) 0.43630(12) 0.37225(11) 0.0248(5) Uani 1 1 d . . . . .
H5 H 0.029755 0.460099 0.400816 0.030 Uiso 1 1 calc R . . . .
C22 C 0.6692(3) 0.06070(12) 0.25048(11) 0.0257(5) Uani 1 1 d . . . . .
H22 H 0.743214 0.042061 0.279442 0.031 Uiso 1 1 calc R . . . .
C13 C 0.3043(3) 0.33143(12) 0.24320(11) 0.0242(5) Uani 1 1 d . . . . .
H13 H 0.373656 0.300050 0.266815 0.029 Uiso 1 1 calc R . . . .
C3 C 0.1065(3) 0.40670(13) 0.26858(11) 0.0264(5) Uani 1 1 d . . . . .
H3 H 0.076773 0.409975 0.225144 0.032 Uiso 1 1 calc R . . . .
C7 C 0.2388(3) 0.39173(12) 0.46491(11) 0.0258(5) Uani 1 1 d . . . . .
H7A H 0.313396 0.356462 0.473680 0.031 Uiso 0.640(11) 1 calc R . P A 1
H7B H 0.345727 0.385636 0.471025 0.031 Uiso 0.360(11) 1 calc R . P A 2
C4 C 0.0337(3) 0.44304(13) 0.30898(12) 0.0288(5) Uani 1 1 d . . . . .
C21 C 0.6392(3) 0.03437(13) 0.19145(12) 0.0325(6) Uani 1 1 d . . . . .
H21 H 0.692839 -0.002249 0.179784 0.039 Uiso 1 1 calc R . . . .
C19 C 0.4519(3) 0.11439(14) 0.16614(12) 0.0334(6) Uani 1 1 d . . . . .
H19 H 0.377161 0.132406 0.137125 0.040 Uiso 1 1 calc R . . . .
C23 C 0.4333(3) 0.08990(12) 0.38821(12) 0.0284(5) Uani 1 1 d . . . . .
C25 C 0.4252(3) 0.08967(14) 0.45794(12) 0.0361(6) Uani 1 1 d . . . . .
H25A H 0.515988 0.072890 0.480109 0.054 Uiso 1 1 calc GR . . . .
H25B H 0.345622 0.061279 0.466623 0.054 Uiso 1 1 calc GR . . . .
H25C H 0.408837 0.134687 0.471824 0.054 Uiso 1 1 calc GR . . . .
C20 C 0.5316(3) 0.06132(14) 0.14963(12) 0.0348(6) Uani 1 1 d . . . . .
H20 H 0.511729 0.043316 0.109026 0.042 Uiso 1 1 calc R . . . .
C29 C 0.7259(3) 0.27001(14) 0.25751(12) 0.0359(6) Uani 1 1 d . . . . .
H29A H 0.674989 0.239245 0.227411 0.054 Uiso 1 1 calc GR . . . .
H29B H 0.791499 0.297357 0.236871 0.054 Uiso 1 1 calc GR . . . .
H29C H 0.655840 0.298309 0.274441 0.054 Uiso 1 1 calc GR . . . .
C34 C 0.8658(3) 0.26987(17) 0.60331(12) 0.0421(7) Uani 1 1 d . . . . .
H34A H 0.878267 0.227268 0.624633 0.063 Uiso 1 1 calc GR . . . .
H34B H 0.844810 0.303924 0.632812 0.063 Uiso 1 1 calc GR . . . .
H34C H 0.954367 0.281324 0.586368 0.063 Uiso 1 1 calc GR . . . .
C28 C 0.8933(4) 0.27944(16) 0.35528(13) 0.0459(8) Uani 1 1 d . . . . .
H28A H 0.824719 0.308388 0.372402 0.069 Uiso 1 1 calc GR . . . .
H28B H 0.958325 0.306073 0.333659 0.069 Uiso 1 1 calc GR . . . .
H28C H 0.949581 0.254898 0.389075 0.069 Uiso 1 1 calc GR . . . .
C36 C 0.6982(3) 0.34937(14) 0.50660(13) 0.0388(7) Uani 1 1 d . . . . .
H36A H 0.776820 0.357261 0.481953 0.058 Uiso 1 1 calc GR . . . .
H36B H 0.704498 0.381265 0.540729 0.058 Uiso 1 1 calc GR . . . .
H36C H 0.605538 0.354409 0.480138 0.058 Uiso 1 1 calc GR . . . .
C35 C 0.5455(3) 0.24192(16) 0.57184(14) 0.0423(7) Uani 1 1 d . . . . .
H35A H 0.462555 0.244539 0.539210 0.063 Uiso 1 1 calc GR . . . .
H35B H 0.531685 0.272571 0.605399 0.063 Uiso 1 1 calc GR . . . .
H35C H 0.554235 0.196872 0.588250 0.063 Uiso 1 1 calc GR . . . .
C15 C 0.2097(3) 0.29143(16) 0.19466(14) 0.0418(7) Uani 1 1 d . . . . .
H15A H 0.157961 0.257749 0.215246 0.063 Uiso 1 1 calc GR . . . .
H15B H 0.269956 0.270044 0.166950 0.063 Uiso 1 1 calc GR . . . .
H15C H 0.140219 0.320677 0.170435 0.063 Uiso 1 1 calc GR . . . .
C10 C -0.0889(3) 0.48975(16) 0.28491(13) 0.0426(7) Uani 1 1 d . . . . .
H10 H -0.090322 0.494572 0.239043 0.051 Uiso 1 1 calc R . . . .
C14 C 0.3931(3) 0.38110(15) 0.21184(15) 0.0452(8) Uani 1 1 d . . . . .
H14A H 0.328443 0.410379 0.185209 0.068 Uiso 1 1 calc GR . . . .
H14B H 0.455848 0.357585 0.186590 0.068 Uiso 1 1 calc GR . . . .
H14C H 0.452233 0.407256 0.243573 0.068 Uiso 1 1 calc GR . . . .
C32 C 0.8344(4) 0.09793(16) 0.57356(14) 0.0480(8) Uani 1 1 d . . . . .
H32A H 0.843040 0.129386 0.608097 0.072 Uiso 1 1 calc GR . . . .
H32B H 0.904689 0.062331 0.583136 0.072 Uiso 1 1 calc GR . . . .
H32C H 0.736913 0.079407 0.567384 0.072 Uiso 1 1 calc GR . . . .
C12 C -0.0692(3) 0.55800(15) 0.31409(16) 0.0450(8) Uani 1 1 d . . . . .
H12A H -0.081459 0.555365 0.358091 0.067 Uiso 1 1 calc GR . . . .
H12B H -0.141039 0.588209 0.292706 0.067 Uiso 1 1 calc GR . . . .
H12C H 0.027745 0.574320 0.310263 0.067 Uiso 1 1 calc GR . . . .
C24 C 0.2929(3) 0.11769(17) 0.35415(14) 0.0436(7) Uani 1 1 d . . . . .
H24A H 0.280070 0.163130 0.367748 0.065 Uiso 1 1 calc GR . . . .
H24B H 0.211810 0.090657 0.363526 0.065 Uiso 1 1 calc GR . . . .
H24C H 0.296712 0.117122 0.309318 0.065 Uiso 1 1 calc GR . . . .
C33 C 0.8640(4) 0.07599(16) 0.44054(15) 0.0524(9) Uani 1 1 d . . . . .
H33A H 0.769043 0.054817 0.435353 0.079 Uiso 1 1 calc GR . . . .
H33B H 0.938483 0.042937 0.453237 0.079 Uiso 1 1 calc GR . . . .
H33C H 0.881168 0.095909 0.401126 0.079 Uiso 1 1 calc GR . . . .
C30 C 0.9182(3) 0.18504(16) 0.28419(17) 0.0478(8) Uani 1 1 d . . . . .
H30A H 0.970391 0.159340 0.318232 0.072 Uiso 1 1 calc GR . . . .
H30B H 0.986922 0.211006 0.263987 0.072 Uiso 1 1 calc GR . . . .
H30C H 0.865462 0.155080 0.253847 0.072 Uiso 1 1 calc GR . . . .
C26 C 0.4594(4) 0.02015(15) 0.36666(16) 0.0516(9) Uani 1 1 d . . . . .
H26A H 0.465810 0.020444 0.322031 0.077 Uiso 1 1 calc GR . . . .
H26B H 0.379445 -0.008294 0.374829 0.077 Uiso 1 1 calc GR . . . .
H26C H 0.549683 0.003343 0.389223 0.077 Uiso 1 1 calc GR . . . .
C31 C 1.0600(3) 0.17184(19) 0.51141(15) 0.0515(9) Uani 1 1 d . . . . .
H31A H 1.083018 0.189188 0.471817 0.077 Uiso 1 1 calc GR . . . .
H31B H 1.125634 0.135460 0.525058 0.077 Uiso 1 1 calc GR . . . .
H31C H 1.071081 0.206932 0.542684 0.077 Uiso 1 1 calc GR . . . .
C11 C -0.2336(3) 0.46164(18) 0.2966(2) 0.0831(16) Uani 1 1 d . . . . .
H11A H -0.250779 0.419719 0.274446 0.125 Uiso 1 1 calc GR . . . .
H11B H -0.310398 0.492864 0.281772 0.125 Uiso 1 1 calc GR . . . .
H11C H -0.232621 0.454252 0.341247 0.125 Uiso 1 1 calc GR . . . .
C0AA C 0.1093(6) 0.3744(4) 0.4993(2) 0.0460(18) Uani 0.640(11) 1 d . . P A 1
H0AA H 0.036020 0.408996 0.491837 0.069 Uiso 0.640(11) 1 calc GR . P A 1
H0AB H 0.142014 0.370948 0.543959 0.069 Uiso 0.640(11) 1 calc GR . P A 1
H0AC H 0.067858 0.332145 0.483904 0.069 Uiso 0.640(11) 1 calc GR . P A 1
C1AA C 0.1780(12) 0.3330(6) 0.4932(4) 0.042(3) Uani 0.360(11) 1 d . . P A 2
H1AA H 0.072795 0.336567 0.488636 0.063 Uiso 0.360(11) 1 calc GR . P A 2
H1AB H 0.216304 0.330694 0.537426 0.063 Uiso 0.360(11) 1 calc GR . P A 2
H1AC H 0.205055 0.292963 0.472285 0.063 Uiso 0.360(11) 1 calc GR . P A 2
C2AA C 0.209(2) 0.4532(7) 0.5029(5) 0.047(5) Uani 0.34(2) 1 d . . P A 2
H2AA H 0.254382 0.491839 0.486528 0.071 Uiso 0.34(2) 1 calc GR . P A 2
H2AB H 0.249409 0.446566 0.546508 0.071 Uiso 0.34(2) 1 calc GR . P A 2
H2AC H 0.105000 0.460342 0.499986 0.071 Uiso 0.34(2) 1 calc GR . P A 2
C3AA C 0.3021(16) 0.4550(4) 0.4885(3) 0.069(4) Uani 0.66(2) 1 d . . P A 1
H3AA H 0.390991 0.463302 0.470623 0.104 Uiso 0.66(2) 1 calc GR . P A 1
H3AB H 0.323937 0.453020 0.533880 0.104 Uiso 0.66(2) 1 calc GR . P A 1
H3AC H 0.233355 0.490763 0.476800 0.104 Uiso 0.66(2) 1 calc GR . P A 1

loop_
_atom_site_aniso_label
_atom_site_aniso_U_11
_atom_site_aniso_U_22
_atom_site_aniso_U_33
_atom_site_aniso_U_23
_atom_site_aniso_U_13
_atom_site_aniso_U_12
Ag1 0.02124(9) 0.02260(9) 0.02050(9) 0.00239(7) 0.00123(6) 0.00626(7)
Si1 0.0182(3) 0.0190(3) 0.0144(3) 0.0008(2) 0.0023(2) 0.0035(2)
Si3 0.0270(4) 0.0327(4) 0.0171(3) -0.0041(3) 0.0027(3) 0.0027(3)
Si2 0.0300(4) 0.0389(4) 0.0229(3) 0.0066(3) 0.0018(3) 0.0160(3)
N3 0.0153(9) 0.0226(10) 0.0153(8) 0.0005(7) 0.0013(7) 0.0002(7)
N1 0.0221(10) 0.0270(10) 0.0148(8) 0.0021(8) 0.0021(7) 0.0065(8)
N2 0.0202(10) 0.0183(9) 0.0212(9) 0.0009(7) 0.0070(8) 0.0005(7)
C17 0.0188(11) 0.0221(11) 0.0193(10) 0.0002(9) 0.0036(9) -0.0039(9)
C1 0.0157(11) 0.0220(11) 0.0252(11) 0.0063(9) 0.0005(9) 0.0014(9)
C16 0.0166(10) 0.0180(10) 0.0196(10) 0.0013(8) 0.0027(8) 0.0041(8)
C6 0.0188(11) 0.0218(11) 0.0212(11) 0.0041(9) 0.0018(9) 0.0007(9)
C27 0.0190(11) 0.0289(12) 0.0215(11) 0.0011(9) 0.0051(9) -0.0051(9)
C18 0.0231(12) 0.0246(12) 0.0267(12) -0.0005(9) 0.0013(10) -0.0015(10)
C2 0.0171(11) 0.0238(11) 0.0238(11) 0.0008(9) 0.0023(9) 0.0012(9)
C5 0.0209(12) 0.0285(12) 0.0256(12) 0.0001(10) 0.0056(10) 0.0048(10)
C22 0.0255(13) 0.0277(12) 0.0240(12) -0.0035(10) 0.0042(10) 0.0012(10)
C13 0.0215(12) 0.0304(13) 0.0204(11) 0.0005(9) 0.0017(9) 0.0048(10)
C3 0.0216(12) 0.0340(13) 0.0218(11) 0.0022(10) -0.0035(9) 0.0045(10)
C7 0.0240(12) 0.0307(13) 0.0223(11) 0.0045(10) 0.0021(10) 0.0042(10)
C4 0.0212(12) 0.0354(14) 0.0285(12) 0.0015(11) -0.0018(10) 0.0091(10)
C21 0.0345(15) 0.0327(14) 0.0318(13) -0.0106(11) 0.0104(11) -0.0036(11)
C19 0.0309(14) 0.0411(15) 0.0258(13) 0.0031(11) -0.0052(11) -0.0103(12)
C23 0.0331(14) 0.0237(12) 0.0313(13) -0.0011(10) 0.0149(11) -0.0099(11)
C25 0.0400(16) 0.0403(15) 0.0316(14) 0.0030(12) 0.0182(12) -0.0088(13)
C20 0.0405(16) 0.0406(15) 0.0236(12) -0.0112(11) 0.0052(11) -0.0129(13)
C29 0.0406(16) 0.0407(15) 0.0267(13) 0.0094(11) 0.0050(12) -0.0104(13)
C34 0.0452(18) 0.0585(19) 0.0206(12) -0.0043(12) -0.0027(12) -0.0013(15)
C28 0.0504(19) 0.060(2) 0.0269(14) -0.0015(13) 0.0048(13) -0.0352(16)
C36 0.0478(18) 0.0336(15) 0.0333(14) -0.0082(12) -0.0012(13) 0.0021(13)
C35 0.0408(17) 0.0548(19) 0.0353(15) -0.0128(14) 0.0193(13) -0.0007(14)
C15 0.0344(15) 0.0545(19) 0.0376(15) -0.0172(14) 0.0084(12) -0.0039(14)
C10 0.0366(16) 0.0571(19) 0.0309(14) -0.0033(13) -0.0074(12) 0.0258(14)
C14 0.0452(18) 0.0409(17) 0.0553(19) -0.0059(14) 0.0285(15) -0.0041(14)
C32 0.056(2) 0.0469(18) 0.0408(17) 0.0205(14) 0.0059(15) 0.0133(15)
C12 0.0344(16) 0.0370(16) 0.064(2) 0.0185(15) 0.0069(15) 0.0127(13)
C24 0.0236(14) 0.064(2) 0.0440(17) 0.0027(15) 0.0057(12) -0.0154(14)
C33 0.063(2) 0.0484(19) 0.0435(17) -0.0009(14) 0.0002(15) 0.0387(17)
C30 0.0326(16) 0.0460(17) 0.072(2) 0.0047(16) 0.0322(16) 0.0007(13)
C26 0.067(2) 0.0320(16) 0.064(2) -0.0140(15) 0.0384(18) -0.0204(15)
C31 0.0297(16) 0.084(3) 0.0406(17) 0.0086(17) 0.0047(13) 0.0192(16)
C11 0.0223(16) 0.045(2) 0.172(5) -0.017(3) -0.022(2) 0.0122(14)
C0AA 0.046(3) 0.068(4) 0.026(2) 0.004(2) 0.008(2) -0.009(3)
C1AA 0.049(6) 0.055(7) 0.019(4) 0.011(4) -0.007(3) -0.018(5)
C2AA 0.069(10) 0.040(6) 0.029(5) -0.013(4) -0.010(6) 0.023(6)
C3AA 0.101(8) 0.065(4) 0.032(3) 0.010(3) -0.028(4) -0.038(5)

loop_
_atom_type_symbol
_atom_type_description
_atom_type_scat_dispersion_real
_atom_type_scat_dispersion_imag
_atom_type_scat_source
C C 0.0033 0.0016 'International Tables Vol C Tables 4.2.6.8 and 6.1.1.4'
H H 0.0000 0.0000 'International Tables Vol C Tables 4.2.6.8 and 6.1.1.4'
Ag Ag -0.8971 1.1015 'International Tables Vol C Tables 4.2.6.8 and 6.1.1.4'
N N 0.0061 0.0033 'International Tables Vol C Tables 4.2.6.8 and 6.1.1.4'
Si Si 0.0817 0.0704 'International Tables Vol C Tables 4.2.6.8 and 6.1.1.4'

loop_
_geom_angle_atom_site_label_1
_geom_angle_atom_site_label_2
_geom_angle_atom_site_label_3
_geom_angle
_geom_angle_site_symmetry_1
_geom_angle_site_symmetry_3
_geom_angle_publ_flag
C1 Ag1 Si1 172.21(7) . . ?
N3 Si1 Ag1 110.60(7) . . ?
N3 Si1 N2 70.67(8) . . ?
N3 Si1 C16 35.73(8) . . ?
N1 Si1 Ag1 128.26(7) . . ?
N1 Si1 N3 111.18(10) . . ?
N1 Si1 N2 113.82(10) . . ?
N1 Si1 C16 124.45(9) . . ?
N2 Si1 Ag1 107.81(7) . . ?
N2 Si1 C16 35.97(8) . . ?
C16 Si1 Ag1 107.29(6) . . ?
N1 Si3 C34 112.43(12) . . ?
N1 Si3 C36 112.80(12) . . ?
N1 Si3 C35 108.56(12) . . ?
C34 Si3 C35 108.89(14) . . ?
C36 Si3 C34 103.80(14) . . ?
C36 Si3 C35 110.25(15) . . ?
N1 Si2 C32 110.12(12) . . ?
N1 Si2 C33 113.60(12) . . ?
N1 Si2 C31 112.76(14) . . ?
C32 Si2 C31 109.35(15) . . ?
C33 Si2 C32 105.69(16) . . ?
C33 Si2 C31 104.94(16) . . ?
C16 N3 Si1 90.73(13) . . ?
C16 N3 C27 131.35(18) . . ?
C27 N3 Si1 134.06(15) . . ?
Si1 N1 Si3 112.55(11) . . ?
Si1 N1 Si2 126.67(11) . . ?
Si2 N1 Si3 120.54(11) . . ?
C16 N2 Si1 89.95(14) . . ?
C16 N2 C23 130.64(19) . . ?
C23 N2 Si1 134.43(15) . . ?
C18 C17 C16 119.2(2) . . ?
C22 C17 C16 121.1(2) . . ?
C22 C17 C18 119.8(2) . . ?
C6 C1 Ag1 121.81(16) . . ?
C6 C1 C2 116.9(2) . . ?
C2 C1 Ag1 121.25(16) . . ?
N3 C16 Si1 53.54(11) . . ?
N3 C16 N2 105.68(19) . . ?
N3 C16 C17 126.56(19) . . ?
N2 C16 Si1 54.08(11) . . ?
N2 C16 C17 127.5(2) . . ?
C17 C16 Si1 163.67(16) . . ?
C1 C6 C7 120.0(2) . . ?
C5 C6 C1 121.6(2) . . ?
C5 C6 C7 118.4(2) . . ?
N3 C27 C29 111.7(2) . . ?
N3 C27 C28 105.79(19) . . ?
N3 C27 C30 110.3(2) . . ?
C29 C27 C30 110.3(2) . . ?
C28 C27 C29 109.0(2) . . ?
C28 C27 C30 109.7(2) . . ?
C17 C18 H18 120.1 . . ?
C19 C18 C17 119.9(2) . . ?
C19 C18 H18 120.1 . . ?
C1 C2 C13 120.4(2) . . ?
C3 C2 C1 120.7(2) . . ?
C3 C2 C13 118.8(2) . . ?
C6 C5 H5 119.3 . . ?
C4 C5 C6 121.4(2) . . ?
C4 C5 H5 119.3 . . ?
C17 C22 H22 120.0 . . ?
C21 C22 C17 120.0(2) . . ?
C21 C22 H22 120.0 . . ?
C2 C13 H13 107.1 . . ?
C15 C13 C2 114.2(2) . . ?
C15 C13 H13 107.1 . . ?
C15 C13 C14 110.2(2) . . ?
C14 C13 C2 110.8(2) . . ?
C14 C13 H13 107.1 . . ?
C2 C3 H3 119.1 . . ?
C4 C3 C2 121.8(2) . . ?
C4 C3 H3 119.1 . . ?
C6 C7 H7A 108.5 . . ?
C6 C7 H7B 106.1 . . ?
C6 C7 C0AA 111.2(3) . . ?
C6 C7 C2AA 116.8(4) . . ?
C0AA C7 H7A 108.5 . . ?
C1AA C7 C6 112.3(4) . . ?
C1AA C7 H7B 106.1 . . ?
C1AA C7 C2AA 108.6(10) . . ?
C2AA C7 H7B 106.1 . . ?
C3AA C7 C6 110.5(3) . . ?
C3AA C7 H7A 108.5 . . ?
C3AA C7 C0AA 109.5(7) . . ?
C5 C4 C3 117.6(2) . . ?
C5 C4 C10 120.9(2) . . ?
C3 C4 C10 121.5(2) . . ?
C22 C21 H21 120.1 . . ?
C20 C21 C22 119.9(2) . . ?
C20 C21 H21 120.1 . . ?
C18 C19 H19 120.1 . . ?
C18 C19 C20 119.8(3) . . ?
C20 C19 H19 120.1 . . ?
N2 C23 C25 105.2(2) . . ?
N2 C23 C24 111.3(2) . . ?
N2 C23 C26 110.5(2) . . ?
C25 C23 C24 109.1(2) . . ?
C26 C23 C25 109.5(2) . . ?
C26 C23 C24 111.0(3) . . ?
C23 C25 H25A 109.5 . . ?
C23 C25 H25B 109.5 . . ?
C23 C25 H25C 109.5 . . ?
H25A C25 H25B 109.5 . . ?
H25A C25 H25C 109.5 . . ?
H25B C25 H25C 109.5 . . ?
C21 C20 C19 120.7(2) . . ?
C21 C20 H20 119.7 . . ?
C19 C20 H20 119.7 . . ?
C27 C29 H29A 109.5 . . ?
C27 C29 H29B 109.5 . . ?
C27 C29 H29C 109.5 . . ?
H29A C29 H29B 109.5 . . ?
H29A C29 H29C 109.5 . . ?
H29B C29 H29C 109.5 . . ?
Si3 C34 H34A 109.5 . . ?
Si3 C34 H34B 109.5 . . ?
Si3 C34 H34C 109.5 . . ?
H34A C34 H34B 109.5 . . ?
H34A C34 H34C 109.5 . . ?
H34B C34 H34C 109.5 . . ?
C27 C28 H28A 109.5 . . ?
C27 C28 H28B 109.5 . . ?
C27 C28 H28C 109.5 . . ?
H28A C28 H28B 109.5 . . ?
H28A C28 H28C 109.5 . . ?
H28B C28 H28C 109.5 . . ?
Si3 C36 H36A 109.5 . . ?
Si3 C36 H36B 109.5 . . ?
Si3 C36 H36C 109.5 . . ?
H36A C36 H36B 109.5 . . ?
H36A C36 H36C 109.5 . . ?
H36B C36 H36C 109.5 . . ?
Si3 C35 H35A 109.5 . . ?
Si3 C35 H35B 109.5 . . ?
Si3 C35 H35C 109.5 . . ?
H35A C35 H35B 109.5 . . ?
H35A C35 H35C 109.5 . . ?
H35B C35 H35C 109.5 . . ?
C13 C15 H15A 109.5 . . ?
C13 C15 H15B 109.5 . . ?
C13 C15 H15C 109.5 . . ?
H15A C15 H15B 109.5 . . ?
H15A C15 H15C 109.5 . . ?
H15B C15 H15C 109.5 . . ?
C4 C10 H10 108.1 . . ?
C4 C10 C12 112.2(2) . . ?
C4 C10 C11 110.8(3) . . ?
C12 C10 H10 108.1 . . ?
C11 C10 H10 108.1 . . ?
C11 C10 C12 109.3(3) . . ?
C13 C14 H14A 109.5 . . ?
C13 C14 H14B 109.5 . . ?
C13 C14 H14C 109.5 . . ?
H14A C14 H14B 109.5 . . ?
H14A C14 H14C 109.5 . . ?
H14B C14 H14C 109.5 . . ?
Si2 C32 H32A 109.5 . . ?
Si2 C32 H32B 109.5 . . ?
Si2 C32 H32C 109.5 . . ?
H32A C32 H32B 109.5 . . ?
H32A C32 H32C 109.5 . . ?
H32B C32 H32C 109.5 . . ?
C10 C12 H12A 109.5 . . ?
C10 C12 H12B 109.5 . . ?
C10 C12 H12C 109.5 . . ?
H12A C12 H12B 109.5 . . ?
H12A C12 H12C 109.5 . . ?
H12B C12 H12C 109.5 . . ?
C23 C24 H24A 109.5 . . ?
C23 C24 H24B 109.5 . . ?
C23 C24 H24C 109.5 . . ?
H24A C24 H24B 109.5 . . ?
H24A C24 H24C 109.5 . . ?
H24B C24 H24C 109.5 . . ?
Si2 C33 H33A 109.5 . . ?
Si2 C33 H33B 109.5 . . ?
Si2 C33 H33C 109.5 . . ?
H33A C33 H33B 109.5 . . ?
H33A C33 H33C 109.5 . . ?
H33B C33 H33C 109.5 . . ?
C27 C30 H30A 109.5 . . ?
C27 C30 H30B 109.5 . . ?
C27 C30 H30C 109.5 . . ?
H30A C30 H30B 109.5 . . ?
H30A C30 H30C 109.5 . . ?
H30B C30 H30C 109.5 . . ?
C23 C26 H26A 109.5 . . ?
C23 C26 H26B 109.5 . . ?
C23 C26 H26C 109.5 . . ?
H26A C26 H26B 109.5 . . ?
H26A C26 H26C 109.5 . . ?
H26B C26 H26C 109.5 . . ?
Si2 C31 H31A 109.5 . . ?
Si2 C31 H31B 109.5 . . ?
Si2 C31 H31C 109.5 . . ?
H31A C31 H31B 109.5 . . ?
H31A C31 H31C 109.5 . . ?
H31B C31 H31C 109.5 . . ?
C10 C11 H11A 109.5 . . ?
C10 C11 H11B 109.5 . . ?
C10 C11 H11C 109.5 . . ?
H11A C11 H11B 109.5 . . ?
H11A C11 H11C 109.5 . . ?
H11B C11 H11C 109.5 . . ?
C7 C0AA H0AA 109.5 . . ?
C7 C0AA H0AB 109.5 . . ?
C7 C0AA H0AC 109.5 . . ?
H0AA C0AA H0AB 109.5 . . ?
H0AA C0AA H0AC 109.5 . . ?
H0AB C0AA H0AC 109.5 . . ?
C7 C1AA H1AA 109.5 . . ?
C7 C1AA H1AB 109.5 . . ?
C7 C1AA H1AC 109.5 . . ?
H1AA C1AA H1AB 109.5 . . ?
H1AA C1AA H1AC 109.5 . . ?
H1AB C1AA H1AC 109.5 . . ?
C7 C2AA H2AA 109.5 . . ?
C7 C2AA H2AB 109.5 . . ?
C7 C2AA H2AC 109.5 . . ?
H2AA C2AA H2AB 109.5 . . ?
H2AA C2AA H2AC 109.5 . . ?
H2AB C2AA H2AC 109.5 . . ?
C7 C3AA H3AA 109.5 . . ?
C7 C3AA H3AB 109.5 . . ?
C7 C3AA H3AC 109.5 . . ?
H3AA C3AA H3AB 109.5 . . ?
H3AA C3AA H3AC 109.5 . . ?
H3AB C3AA H3AC 109.5 . . ?

loop_
_geom_bond_atom_site_label_1
_geom_bond_atom_site_label_2
_geom_bond_distance
_geom_bond_site_symmetry_2
_geom_bond_publ_flag
Ag1 Si1 2.4002(11) . ?
Ag1 C1 2.139(2) . ?
Si1 N3 1.842(2) . ?
Si1 N1 1.733(2) . ?
Si1 N2 1.854(2) . ?
Si1 C16 2.290(2) . ?
Si3 N1 1.771(2) . ?
Si3 C34 1.866(3) . ?
Si3 C36 1.858(3) . ?
Si3 C35 1.869(3) . ?
Si2 N1 1.758(2) . ?
Si2 C32 1.870(3) . ?
Si2 C33 1.863(3) . ?
Si2 C31 1.869(3) . ?
N3 C16 1.337(3) . ?
N3 C27 1.480(3) . ?
N2 C16 1.345(3) . ?
N2 C23 1.487(3) . ?
C17 C16 1.485(3) . ?
C17 C18 1.391(3) . ?
C17 C22 1.391(3) . ?
C1 C6 1.407(3) . ?
C1 C2 1.409(3) . ?
C6 C5 1.394(3) . ?
C6 C7 1.530(3) . ?
C27 C29 1.521(4) . ?
C27 C28 1.516(4) . ?
C27 C30 1.530(4) . ?
C18 H18 0.9500 . ?
C18 C19 1.385(3) . ?
C2 C13 1.524(3) . ?
C2 C3 1.401(3) . ?
C5 H5 0.9500 . ?
C5 C4 1.389(3) . ?
C22 H22 0.9500 . ?
C22 C21 1.383(3) . ?
C13 H13 1.0000 . ?
C13 C15 1.518(4) . ?
C13 C14 1.524(4) . ?
C3 H3 0.9500 . ?
C3 C4 1.393(3) . ?
C7 H7A 1.0000 . ?
C7 H7B 1.0000 . ?
C7 C0AA 1.549(5) . ?
C7 C1AA 1.489(8) . ?
C7 C2AA 1.542(9) . ?
C7 C3AA 1.477(6) . ?
C4 C10 1.525(4) . ?
C21 H21 0.9500 . ?
C21 C20 1.376(4) . ?
C19 H19 0.9500 . ?
C19 C20 1.384(4) . ?
C23 C25 1.528(3) . ?
C23 C24 1.527(4) . ?
C23 C26 1.520(4) . ?
C25 H25A 0.9800 . ?
C25 H25B 0.9800 . ?
C25 H25C 0.9800 . ?
C20 H20 0.9500 . ?
C29 H29A 0.9800 . ?
C29 H29B 0.9800 . ?
C29 H29C 0.9800 . ?
C34 H34A 0.9800 . ?
C34 H34B 0.9800 . ?
C34 H34C 0.9800 . ?
C28 H28A 0.9800 . ?
C28 H28B 0.9800 . ?
C28 H28C 0.9800 . ?
C36 H36A 0.9800 . ?
C36 H36B 0.9800 . ?
C36 H36C 0.9800 . ?
C35 H35A 0.9800 . ?
C35 H35B 0.9800 . ?
C35 H35C 0.9800 . ?
C15 H15A 0.9800 . ?
C15 H15B 0.9800 . ?
C15 H15C 0.9800 . ?
C10 H10 1.0000 . ?
C10 C12 1.523(4) . ?
C10 C11 1.523(5) . ?
C14 H14A 0.9800 . ?
C14 H14B 0.9800 . ?
C14 H14C 0.9800 . ?
C32 H32A 0.9800 . ?
C32 H32B 0.9800 . ?
C32 H32C 0.9800 . ?
C12 H12A 0.9800 . ?
C12 H12B 0.9800 . ?
C12 H12C 0.9800 . ?
C24 H24A 0.9800 . ?
C24 H24B 0.9800 . ?
C24 H24C 0.9800 . ?
C33 H33A 0.9800 . ?
C33 H33B 0.9800 . ?
C33 H33C 0.9800 . ?
C30 H30A 0.9800 . ?
C30 H30B 0.9800 . ?
C30 H30C 0.9800 . ?
C26 H26A 0.9800 . ?
C26 H26B 0.9800 . ?
C26 H26C 0.9800 . ?
C31 H31A 0.9800 . ?
C31 H31B 0.9800 . ?
C31 H31C 0.9800 . ?
C11 H11A 0.9800 . ?
C11 H11B 0.9800 . ?
C11 H11C 0.9800 . ?
C0AA H0AA 0.9800 . ?
C0AA H0AB 0.9800 . ?
C0AA H0AC 0.9800 . ?
C1AA H1AA 0.9800 . ?
C1AA H1AB 0.9800 . ?
C1AA H1AC 0.9800 . ?
C2AA H2AA 0.9800 . ?
C2AA H2AB 0.9800 . ?
C2AA H2AC 0.9800 . ?
C3AA H3AA 0.9800 . ?
C3AA H3AB 0.9800 . ?
C3AA H3AC 0.9800 . ?
